data_7714237
loop_
_publ_author_name
'Kwon, Hee Chang'
'Lee, Da Hyun'
'Yoon, Minyoung'
'Nayab, Saira'
'Lee, Hyosun'
'Han, Ji Hoon'

_publ_section_title
;
 Novel Cu(II) Complexes as DNA-destabilizing Agents and Their DNA Nuclease
 Activity
;
_journal_name_full 'Dalton Transactions'
_journal_paper_doi 10.1039/D3DT02615A
_journal_year 2023
_chemical_formula_moiety 'C22 H32 Cl4 Cu2 N4'
_chemical_formula_sum 'C22 H32 Cl4 Cu2 N4'
_chemical_formula_weight 621.39
_space_group_crystal_system monoclinic
_space_group_IT_number 14
_space_group_name_Hall '-P 2ybc'
_space_group_name_H-M_alt 'P 1 21/c 1'
_atom_sites_solution_hydrogens geom
_audit_creation_method SHELXL-2018/3
_audit_update_record
;
2023-07-28 deposited with the CCDC.	2023-10-02 downloaded from the CCDC.
;
_cell_angle_alpha 90
_cell_angle_beta 100.03(3)
_cell_angle_gamma 90
_cell_formula_units_Z 2
_cell_length_a 10.682(2)
_cell_length_b 7.1300(14)
_cell_length_c 16.493(3)
_cell_measurement_reflns_used 31318
_cell_measurement_temperature 150(2)
_cell_measurement_theta_max 33.548
_cell_measurement_theta_min 0.361
_cell_volume 1237.0(4)
_computing_cell_refinement HKL3000sm
_computing_data_collection 'PAL BL2D-SMDC Program (Shin et. al, 2016)'
_computing_data_reduction HKL3000sm
_computing_molecular_graphics ORTEP
_computing_publication_material WinGX
_computing_structure_refinement 'SHELXL-2018/3 (Sheldrick, 2018)'
_computing_structure_solution 'SHELXT 2018/2 (Sheldrick, 2018)'
_diffrn_ambient_temperature 150(2)
_diffrn_measured_fraction_theta_full 1.000
_diffrn_measured_fraction_theta_max 1.000
_diffrn_measurement_device_type 'Rayonix MX225HS CCD area detector'
_diffrn_measurement_method 'omega scan'
_diffrn_radiation_type synchrotron
_diffrn_radiation_wavelength 0.630
_diffrn_reflns_av_R_equivalents 0.0996
_diffrn_reflns_av_unetI/netI 0.0764
_diffrn_reflns_Laue_measured_fraction_full 1.000
_diffrn_reflns_Laue_measured_fraction_max 1.000
_diffrn_reflns_limit_h_max 14
_diffrn_reflns_limit_h_min -14
_diffrn_reflns_limit_k_max 9
_diffrn_reflns_limit_k_min -9
_diffrn_reflns_limit_l_max 22
_diffrn_reflns_limit_l_min -22
_diffrn_reflns_number 12134
_diffrn_reflns_point_group_measured_fraction_full 1.000
_diffrn_reflns_point_group_measured_fraction_max 1.000
_diffrn_reflns_theta_full 22.210
_diffrn_reflns_theta_max 25.999
_diffrn_reflns_theta_min 1.716
_diffrn_source 'PLSII 2D bending magnet'
_exptl_absorpt_coefficient_mu 1.553
_exptl_absorpt_correction_T_max 1.000
_exptl_absorpt_correction_T_min 0.950
_exptl_absorpt_correction_type empirical
_exptl_absorpt_process_details 'HKL3000sm Scalepack'
_exptl_crystal_colour green
_exptl_crystal_density_diffrn 1.668
_exptl_crystal_description plate
_exptl_crystal_F_000 636
_exptl_crystal_size_max 0.075
_exptl_crystal_size_mid 0.035
_exptl_crystal_size_min 0.015
_refine_diff_density_max 1.012
_refine_diff_density_min -1.030
_refine_diff_density_rms 0.137
_refine_ls_extinction_method none
_refine_ls_goodness_of_fit_ref 0.967
_refine_ls_hydrogen_treatment constr
_refine_ls_matrix_type full
_refine_ls_number_parameters 145
_refine_ls_number_reflns 3481
_refine_ls_number_restraints 0
_refine_ls_restrained_S_all 0.967
_refine_ls_R_factor_all 0.0576
_refine_ls_R_factor_gt 0.0415
_refine_ls_shift/su_max 0.000
_refine_ls_shift/su_mean 0.000
_refine_ls_structure_factor_coef Fsqd
_refine_ls_weighting_details 'w=1/[\s^2^(Fo^2^)+(0.0456P)^2^] where P=(Fo^2^+2Fc^2^)/3'
_refine_ls_weighting_scheme calc
_refine_ls_wR_factor_gt 0.0975
_refine_ls_wR_factor_ref 0.1016
_reflns_Friedel_coverage 0.000
_reflns_number_gt 2595
_reflns_number_total 3481
_reflns_threshold_expression 'I > 2\s(I)'
_cod_data_source_file d3dt02615a2.cif
_cod_data_source_block shelx
_cod_original_cell_volume 1236.9(4)
_cod_original_sg_symbol_H-M 'P 21/c'
_cod_database_code 7714237
_shelx_shelxl_version_number 2018/3
_shelx_space_group_comment
;
The symmetry employed for this shelxl refinement is uniquely defined
by the following loop, which should always be used as a source of
symmetry information in preference to the above space-group names.
They are only intended as comments.
;
_shelx_estimated_absorpt_t_min 0.892
_shelx_estimated_absorpt_t_max 0.977

loop_
_space_group_symop_operation_xyz
'x, y, z'
'-x, y+1/2, -z+1/2'
'-x, -y, -z'
'x, -y-1/2, z-1/2'

loop_
_atom_site_label
_atom_site_type_symbol
_atom_site_fract_x
_atom_site_fract_y
_atom_site_fract_z
_atom_site_U_iso_or_equiv
_atom_site_adp_type
_atom_site_occupancy
_atom_site_site_symmetry_order
_atom_site_calc_flag
_atom_site_refinement_flags_posn
_atom_site_refinement_flags_adp
_atom_site_refinement_flags_occupancy
_atom_site_disorder_assembly
_atom_site_disorder_group
Cu1 Cu 0.16622(3) 0.51394(4) 0.54373(2) 0.00868(10) Uani 1 1 d . . . . .
Cl1 Cl 0.03224(6) 0.26864(9) 0.49645(4) 0.01228(15) Uani 1 1 d . . . . .
Cl2 Cl 0.27531(7) 0.50015(9) 0.43855(4) 0.01615(16) Uani 1 1 d . . . . .
N1 N 0.1474(2) 0.4629(3) 0.66202(13) 0.0101(4) Uani 1 1 d . . . . .
N2 N 0.27593(19) 0.7345(3) 0.60161(12) 0.0077(4) Uani 1 1 d . . . . .
C1 C 0.1150(3) 0.2997(4) 0.69389(16) 0.0143(6) Uani 1 1 d . . . . .
H1 H 0.089951 0.197148 0.657934 0.017 Uiso 1 1 calc R U . . .
C2 C 0.1170(3) 0.2768(4) 0.77751(17) 0.0169(6) Uani 1 1 d . . . . .
H2 H 0.095743 0.159232 0.798598 0.020 Uiso 1 1 calc R U . . .
C3 C 0.1500(3) 0.4260(5) 0.82970(17) 0.0181(6) Uani 1 1 d . . . . .
H3 H 0.151646 0.412739 0.887190 0.022 Uiso 1 1 calc R U . . .
C4 C 0.1808(3) 0.5962(4) 0.79741(16) 0.0149(6) Uani 1 1 d . . . . .
H4 H 0.202259 0.702030 0.832063 0.018 Uiso 1 1 calc R U . . .
C5 C 0.1796(2) 0.6082(4) 0.71308(16) 0.0095(5) Uani 1 1 d . . . . .
C6 C 0.2109(2) 0.7838(4) 0.67145(15) 0.0109(5) Uani 1 1 d . . . . .
H6A H 0.132035 0.854529 0.650857 0.013 Uiso 1 1 calc R U . . .
H6B H 0.267034 0.864148 0.711188 0.013 Uiso 1 1 calc R U . . .
C7 C 0.4078(2) 0.6617(4) 0.63130(16) 0.0119(5) Uani 1 1 d . . . . .
H7A H 0.443136 0.614188 0.583563 0.014 Uiso 1 1 calc R U . . .
H7B H 0.403285 0.554983 0.669083 0.014 Uiso 1 1 calc R U . . .
C8 C 0.4981(3) 0.8106(4) 0.67605(17) 0.0173(6) Uani 1 1 d . . . . .
H8A H 0.469083 0.847969 0.727545 0.021 Uiso 1 1 calc R U . . .
H8B H 0.584649 0.757330 0.690826 0.021 Uiso 1 1 calc R U . . .
C9 C 0.5019(3) 0.9828(4) 0.6214(2) 0.0192(6) Uani 1 1 d . . . . .
H9A H 0.543272 0.949487 0.574154 0.023 Uiso 1 1 calc R U . . .
H9B H 0.553086 1.082498 0.653309 0.023 Uiso 1 1 calc R U . . .
C10 C 0.3676(3) 1.0567(4) 0.58963(18) 0.0160(6) Uani 1 1 d . . . . .
H10A H 0.330866 1.107291 0.636250 0.019 Uiso 1 1 calc R U . . .
H10B H 0.371837 1.160015 0.550115 0.019 Uiso 1 1 calc R U . . .
C11 C 0.2823(3) 0.9013(4) 0.54747(16) 0.0119(5) Uani 1 1 d . . . . .
H11A H 0.195385 0.951628 0.529948 0.014 Uiso 1 1 calc R U . . .
H11B H 0.314362 0.860953 0.497424 0.014 Uiso 1 1 calc R U . . .

loop_
_atom_site_aniso_label
_atom_site_aniso_U_11
_atom_site_aniso_U_22
_atom_site_aniso_U_33
_atom_site_aniso_U_23
_atom_site_aniso_U_13
_atom_site_aniso_U_12
Cu1 0.00583(16) 0.00702(18) 0.01170(16) -0.00155(13) -0.00257(11) -0.00102(12)
Cl1 0.0078(3) 0.0065(3) 0.0197(3) -0.0040(3) -0.0052(2) 0.0006(2)
Cl2 0.0170(3) 0.0156(4) 0.0158(3) -0.0031(3) 0.0027(3) -0.0017(3)
N1 0.0066(10) 0.0094(11) 0.0134(11) 0.0011(9) -0.0007(8) -0.0012(9)
N2 0.0052(10) 0.0053(10) 0.0116(9) 0.0002(9) -0.0018(8) -0.0012(8)
C1 0.0106(13) 0.0116(13) 0.0196(13) 0.0033(12) -0.0002(10) -0.0024(11)
C2 0.0091(13) 0.0193(16) 0.0213(13) 0.0099(13) -0.0002(10) -0.0020(11)
C3 0.0111(13) 0.0297(18) 0.0128(13) 0.0075(13) 0.0003(10) -0.0022(12)
C4 0.0082(12) 0.0212(16) 0.0142(13) -0.0033(12) -0.0012(10) 0.0018(11)
C5 0.0022(11) 0.0109(13) 0.0142(12) -0.0001(11) -0.0019(9) 0.0009(9)
C6 0.0100(12) 0.0102(13) 0.0115(11) -0.0041(11) -0.0006(9) -0.0018(10)
C7 0.0060(12) 0.0115(13) 0.0166(12) 0.0033(11) -0.0028(9) 0.0024(10)
C8 0.0058(12) 0.0201(15) 0.0229(14) -0.0009(13) -0.0063(10) -0.0024(11)
C9 0.0107(13) 0.0176(16) 0.0279(15) -0.0037(13) -0.0008(11) -0.0093(11)
C10 0.0158(14) 0.0083(13) 0.0230(14) 0.0005(12) 0.0010(11) -0.0052(11)
C11 0.0116(13) 0.0079(13) 0.0146(12) 0.0025(11) -0.0019(10) -0.0017(10)

loop_
_atom_type_symbol
_atom_type_description
_atom_type_scat_dispersion_real
_atom_type_scat_dispersion_imag
_atom_type_scat_source
C C 0.0021 0.0012 'International Tables Vol C Tables 4.2.6.8 and 6.1.1.4'
H H 0.0000 0.0000 'International Tables Vol C Tables 4.2.6.8 and 6.1.1.4'
N N 0.0044 0.0025 'International Tables Vol C Tables 4.2.6.8 and 6.1.1.4'
Cl Cl 0.1230 0.1251 'International Tables Vol C Tables 4.2.6.8 and 6.1.1.4'
Cu Cu 0.3383 1.0251 'International Tables Vol C Tables 4.2.6.8 and 6.1.1.4'

loop_
_geom_angle_atom_site_label_1
_geom_angle_atom_site_label_2
_geom_angle_atom_site_label_3
_geom_angle
_geom_angle_site_symmetry_1
_geom_angle_site_symmetry_3
_geom_angle_publ_flag
N1 Cu1 N2 80.64(9) . . ?
N1 Cu1 Cl2 152.05(7) . . ?
N2 Cu1 Cl2 93.46(6) . . ?
N1 Cu1 Cl1 91.69(7) . . ?
N2 Cu1 Cl1 171.86(6) . . ?
Cl2 Cu1 Cl1 94.60(3) . . ?
N1 Cu1 Cl1 97.95(7) . 3_566 ?
N2 Cu1 Cl1 92.01(6) . 3_566 ?
Cl2 Cu1 Cl1 109.61(3) . 3_566 ?
Cl1 Cu1 Cl1 86.33(3) . 3_566 ?
Cu1 Cl1 Cu1 93.67(3) . 3_566 ?
C5 N1 C1 118.5(2) . . ?
C5 N1 Cu1 114.04(18) . . ?
C1 N1 Cu1 127.28(19) . . ?
C6 N2 C11 110.5(2) . . ?
C6 N2 C7 111.56(19) . . ?
C11 N2 C7 109.4(2) . . ?
C6 N2 Cu1 103.38(15) . . ?
C11 N2 Cu1 113.93(15) . . ?
C7 N2 Cu1 107.98(16) . . ?
N1 C1 C2 122.0(3) . . ?
N1 C1 H1 119.0 . . ?
C2 C1 H1 119.0 . . ?
C3 C2 C1 119.3(3) . . ?
C3 C2 H2 120.3 . . ?
C1 C2 H2 120.3 . . ?
C2 C3 C4 119.2(3) . . ?
C2 C3 H3 120.4 . . ?
C4 C3 H3 120.4 . . ?
C3 C4 C5 118.4(3) . . ?
C3 C4 H4 120.8 . . ?
C5 C4 H4 120.8 . . ?
N1 C5 C4 122.5(3) . . ?
N1 C5 C6 114.4(2) . . ?
C4 C5 C6 123.2(2) . . ?
N2 C6 C5 109.3(2) . . ?
N2 C6 H6A 109.8 . . ?
C5 C6 H6A 109.8 . . ?
N2 C6 H6B 109.8 . . ?
C5 C6 H6B 109.8 . . ?
H6A C6 H6B 108.3 . . ?
N2 C7 C8 113.1(2) . . ?
N2 C7 H7A 108.9 . . ?
C8 C7 H7A 109.0 . . ?
N2 C7 H7B 108.9 . . ?
C8 C7 H7B 109.0 . . ?
H7A C7 H7B 107.8 . . ?
C9 C8 C7 110.6(2) . . ?
C9 C8 H8A 109.5 . . ?
C7 C8 H8A 109.5 . . ?
C9 C8 H8B 109.5 . . ?
C7 C8 H8B 109.5 . . ?
H8A C8 H8B 108.1 . . ?
C8 C9 C10 111.0(2) . . ?
C8 C9 H9A 109.4 . . ?
C10 C9 H9A 109.4 . . ?
C8 C9 H9B 109.4 . . ?
C10 C9 H9B 109.4 . . ?
H9A C9 H9B 108.0 . . ?
C11 C10 C9 110.9(2) . . ?
C11 C10 H10A 109.5 . . ?
C9 C10 H10A 109.5 . . ?
C11 C10 H10B 109.5 . . ?
C9 C10 H10B 109.5 . . ?
H10A C10 H10B 108.1 . . ?
N2 C11 C10 113.0(2) . . ?
N2 C11 H11A 109.0 . . ?
C10 C11 H11A 109.0 . . ?
N2 C11 H11B 109.0 . . ?
C10 C11 H11B 109.0 . . ?
H11A C11 H11B 107.8 . . ?

loop_
_geom_bond_atom_site_label_1
_geom_bond_atom_site_label_2
_geom_bond_distance
_geom_bond_site_symmetry_2
_geom_bond_publ_flag
Cu1 N1 2.029(2) . ?
Cu1 N2 2.090(2) . ?
Cu1 Cl2 2.2541(9) . ?
Cu1 Cl1 2.3079(8) . ?
Cu1 Cl1 2.6168(8) 3_566 ?
N1 C5 1.342(3) . ?
N1 C1 1.347(3) . ?
N2 C6 1.487(3) . ?
N2 C11 1.496(3) . ?
N2 C7 1.501(3) . ?
C1 C2 1.385(4) . ?
C1 H1 0.9500 . ?
C2 C3 1.375(4) . ?
C2 H2 0.9500 . ?
C3 C4 1.388(4) . ?
C3 H3 0.9500 . ?
C4 C5 1.391(4) . ?
C4 H4 0.9500 . ?
C5 C6 1.493(4) . ?
C6 H6A 0.9900 . ?
C6 H6B 0.9900 . ?
C7 C8 1.534(4) . ?
C7 H7A 0.9900 . ?
C7 H7B 0.9900 . ?
C8 C9 1.527(4) . ?
C8 H8A 0.9900 . ?
C8 H8B 0.9900 . ?
C9 C10 1.533(4) . ?
C9 H9A 0.9900 . ?
C9 H9B 0.9900 . ?
C10 C11 1.524(4) . ?
C10 H10A 0.9900 . ?
C10 H10B 0.9900 . ?
C11 H11A 0.9900 . ?
C11 H11B 0.9900 . ?

loop_
_geom_torsion_atom_site_label_1
_geom_torsion_atom_site_label_2
_geom_torsion_atom_site_label_3
_geom_torsion_atom_site_label_4
_geom_torsion
_geom_torsion_site_symmetry_1
_geom_torsion_site_symmetry_2
_geom_torsion_site_symmetry_3
_geom_torsion_site_symmetry_4
_geom_torsion_publ_flag
C5 N1 C1 C2 -1.6(4) . . . . ?
Cu1 N1 C1 C2 173.7(2) . . . . ?
N1 C1 C2 C3 1.6(4) . . . . ?
C1 C2 C3 C4 -0.1(4) . . . . ?
C2 C3 C4 C5 -1.3(4) . . . . ?
C1 N1 C5 C4 0.1(4) . . . . ?
Cu1 N1 C5 C4 -175.8(2) . . . . ?
C1 N1 C5 C6 -178.6(2) . . . . ?
Cu1 N1 C5 C6 5.5(3) . . . . ?
C3 C4 C5 N1 1.3(4) . . . . ?
C3 C4 C5 C6 179.9(2) . . . . ?
C11 N2 C6 C5 167.23(19) . . . . ?
C7 N2 C6 C5 -70.8(3) . . . . ?
Cu1 N2 C6 C5 45.0(2) . . . . ?
N1 C5 C6 N2 -35.3(3) . . . . ?
C4 C5 C6 N2 146.0(2) . . . . ?
C6 N2 C7 C8 -66.5(3) . . . . ?
C11 N2 C7 C8 56.1(3) . . . . ?
Cu1 N2 C7 C8 -179.40(17) . . . . ?
N2 C7 C8 C9 -55.4(3) . . . . ?
C7 C8 C9 C10 53.0(3) . . . . ?
C8 C9 C10 C11 -53.5(3) . . . . ?
C6 N2 C11 C10 66.8(3) . . . . ?
C7 N2 C11 C10 -56.4(3) . . . . ?
Cu1 N2 C11 C10 -177.35(18) . . . . ?
C9 C10 C11 N2 56.1(3) . . . . ?
